data_2005614
loop_
_publ_author_name
'Jedrzejas, M. J.'
'Rubin, M. D.'
'Baker, R. J.'
'Masnovi, J.'
'Towns, R. L. R.'

_publ_section_title
;
 <i>cis</i>-4,5-Dihydroxy-2,3,4,5-tetraphenylcyclopent-2-enone
;
_journal_issue 11
_journal_name_full 'Acta Crystallographica Section C'
_journal_page_first 2936
_journal_page_last 2939
_journal_paper_doi 10.1107/S0108270196006944
_journal_volume 52
_journal_year 1996
_chemical_formula_moiety 'C29 H22 O3'
_chemical_formula_sum 'C29 H22 O3'
_chemical_formula_weight 418.49
_chemical_name_systematic
;
cis-4,5-Dihydroxy-2,3,4,5-tetraphenylcyclopent-2-en-1-one
;
_space_group_IT_number 56
_symmetry_cell_setting orthorhombic
_symmetry_space_group_name_Hall '-P 2ab 2ac'
_symmetry_space_group_name_H-M 'P c c n'
_cell_angle_alpha 90.0
_cell_angle_beta 90.0
_cell_angle_gamma 90.0
_cell_formula_units_Z 8
_cell_length_a 24.856(5)
_cell_length_b 22.041(5)
_cell_length_c 7.921(3)
_cell_measurement_reflns_used 25
_cell_measurement_temperature 293
_cell_measurement_theta_max 12.4
_cell_measurement_theta_min 7.1
_cell_volume 4340(2)
_computing_cell_refinement 'SET4 and CELDIM (Enraf-Nonius, 1983)'
_computing_data_collection 'CAD-4 (Enraf-Nonius, 1983)'
_computing_data_reduction 'DATRD2 in NRCVAX (Gabe, Le Page, Charland, Lee & White, 1989)'
_computing_molecular_graphics 'ORT in NRCVAX'
_computing_publication_material 'TAB in NRCVAX'
_computing_structure_refinement 'LSTSQ in NRCVAX'
_computing_structure_solution 'SOLVER in NRCVAX'
_diffrn_ambient_temperature 293
_diffrn_measurement_device 'Enraf-Nonius CAD-4 diffractometer'
_diffrn_measurement_method \w/2\q
_diffrn_radiation_monochromator graphite
_diffrn_radiation_source X-ray_tube
_diffrn_radiation_type 'Mo K\a'
_diffrn_radiation_wavelength 0.70930
_diffrn_reflns_av_R_equivalents 0.00
_diffrn_reflns_limit_h_max 29
_diffrn_reflns_limit_h_min 0
_diffrn_reflns_limit_k_max 26
_diffrn_reflns_limit_k_min 0
_diffrn_reflns_limit_l_max 9
_diffrn_reflns_limit_l_min 0
_diffrn_reflns_number 3815
_diffrn_reflns_theta_max 24.92
_diffrn_reflns_theta_min 1.0
_diffrn_standards_decay_% 0
_diffrn_standards_interval_time 60
_diffrn_standards_number 3
_exptl_absorpt_coefficient_mu 0.08
_exptl_absorpt_correction_type none
_exptl_crystal_colour colorless
_exptl_crystal_density_diffrn 1.281
_exptl_crystal_density_meas 1.26
_exptl_crystal_density_method 'flotation in aqueous NaOH'
_exptl_crystal_description tetragonal_prism
_exptl_crystal_F_000 1760
_exptl_crystal_size_max 0.36
_exptl_crystal_size_mid 0.35
_exptl_crystal_size_min 0.30
_refine_diff_density_max .26
_refine_diff_density_min -.25
_refine_ls_extinction_coef 3.60(14)
_refine_ls_extinction_method Zachariasen
_refine_ls_goodness_of_fit_all .99
_refine_ls_goodness_of_fit_obs .99
_refine_ls_hydrogen_treatment 'H atoms riding, with C-H 0.94--1.02, O-H 0.88\%A'
_refine_ls_matrix_type full
_refine_ls_number_constraints 0
_refine_ls_number_parameters 290
_refine_ls_number_reflns 3815
_refine_ls_number_restraints 0
_refine_ls_R_factor_all .081
_refine_ls_R_factor_obs .081
_refine_ls_shift/esd_max .0004
_refine_ls_shift/esd_mean .000
_refine_ls_structure_factor_coef Fsqd
_refine_ls_weighting_details 'w = 1/[\s^2^(F)+0.001F^2^]'
_refine_ls_weighting_scheme calc
_refine_ls_wR_factor_all .058
_refine_ls_wR_factor_obs .058
_reflns_number_observed 3815
_reflns_number_total 3815
_reflns_observed_criterion all
_cod_data_source_file fg1122.cif
_cod_data_source_block baker
_cod_depositor_comments
;
The following automatic conversions were performed:

'_refine_ls_weighting_scheme' value '1/[\s^2^(F)+0.001F^2^]' was
changed to 'calc'. New tag '_refine_ls_weighting_details' was
created. The value of the new tag was set to 'w =
1/[\s^2^(F)+0.001F^2^]'.

Automatic conversion script
Id: cif_fix_values 3143 2015-03-26 13:38:13Z robertas 
;
_cod_database_code 2005614

loop_
_symmetry_equiv_pos_as_xyz
'x, y, z'
'1/2-x, 1/2-y, z'
'1/2+x, -y, 1/2-z'
'-x, 1/2+y, 1/2-z'
'-x, -y, -z'
'1/2+x, 1/2+y, -z'
'1/2-x, y, 1/2+z'
'x, 1/2-y, 1/2+z'

loop_
_atom_site_aniso_label
_atom_site_aniso_U_11
_atom_site_aniso_U_22
_atom_site_aniso_U_33
_atom_site_aniso_U_12
_atom_site_aniso_U_13
_atom_site_aniso_U_23
_atom_site_aniso_type_symbol
O1 .0508(7) .0494(8) .0459(8) .0049(6) -.0084(7) -.0075(7) O
O4 .0472(7) .0449(7) .0413(7) .0005(6) .0034(6) -.0021(6) O
O5 .0346(6) .0490(7) .0446(7) -.0021(6) .0008(6) .0066(6) O
C1 .0319(9) .0372(10) .0449(11) -.0059(8) -.0014(9) -.0004(9) C
C2 .0333(9) .0315(9) .0453(11) -.0019(8) -.0016(9) .0007(9) C
C3 .0317(9) .0347(10) .0434(10) -.0037(8) .0011(9) .0045(9) C
C4 .0388(9) .0339(9) .0347(10) -.0008(8) .0021(9) -.0016(8) C
C5 .0338(9) .0349(9) .0390(10) .0001(8) .0017(9) .0036(8) C
C2A .0459(10) .0313(10) .0451(11) .0023(8) -.0014(9) .0022(9) C
C2B .0481(11) .0421(11) .0620(13) .0029(9) -.0039(11) -.0012(10) C
C2C .0627(13) .0543(13) .0837(17) .0194(11) -.0009(13) .0034(13) C
C2D .0969(18) .0411(12) .0838(17) .0210(12) .0021(16) -.0025(12) C
C2E .0907(16) .0370(12) .0795(16) -.0033(11) -.0154(15) -.0056(11) C
C2F .0570(12) .0365(11) .0733(15) -.0015(10) -.0086(11) -.0027(10) C
C3A .0391(10) .0397(11) .0405(10) .0027(8) .0026(9) .0035(9) C
C3B .0580(13) .0558(13) .0524(13) -.0082(10) -.0107(11) .0121(11) C
C3C .0556(13) .0844(16) .0507(14) -.0054(12) -.0093(11) .0097(13) C
C3D .0542(13) .0961(18) .0462(13) .0185(13) -.0003(11) .0159(13) C
C3E .0815(15) .0607(14) .0532(14) .0189(12) .0074(13) .0241(12) C
C3F .0593(12) .0456(11) .0502(12) .0020(10) .0055(11) .0074(10) C
C4A .0391(10) .0315(9) .0425(10) -.0012(8) -.0044(9) .0039(9) C
C4B .0459(11) .0405(11) .0669(13) -.0043(9) .0042(11) .0025(10) C
C4C .0476(11) .0564(13) .0894(17) -.0057(10) .0124(12) .0093(13) C
C4D .0617(14) .0523(14) .119(2) -.0155(12) .0059(16) .0138(14) C
C4E .0848(16) .0389(12) .1020(19) -.0152(12) .0003(16) -.0040(13) C
C4F .0597(13) .0405(11) .0608(13) -.0009(10) .0009(11) -.0017(10) C
C5A .0406(10) .0370(10) .0393(11) -.0026(8) -.0063(9) .0006(9) C
C5B .0637(13) .0395(11) .0534(12) .0061(10) -.0113(11) .0003(10) C
C5C .0967(18) .0414(12) .0750(16) .0075(12) -.0389(15) -.0036(12) C
C5D .122(2) .0475(14) .0756(18) -.0228(14) -.0419(17) .0223(13) C
C5E .108(2) .0727(16) .0578(15) -.0284(15) -.0029(14) .0236(14) C
C5F .0667(14) .0531(13) .0506(13) -.0070(11) .0040(11) .0041(11) C
H4 .090 ? ? ? ? ? H
H5 .087 ? ? ? ? ? H
H2B .043 ? ? ? ? ? H
H2C .079 ? ? ? ? ? H
H2D .079 ? ? ? ? ? H
H2E .088 ? ? ? ? ? H
H2F .050 ? ? ? ? ? H
H3B .067 ? ? ? ? ? H
H3C .098 ? ? ? ? ? H
H3D .065 ? ? ? ? ? H
H3E .080 ? ? ? ? ? H
H3F .061 ? ? ? ? ? H
H4B .055 ? ? ? ? ? H
H4C .079 ? ? ? ? ? H
H4D .097 ? ? ? ? ? H
H4E .089 ? ? ? ? ? H
H4F .055 ? ? ? ? ? H
H5B .058 ? ? ? ? ? H
H5C .093 ? ? ? ? ? H
H5D .091 ? ? ? ? ? H
H5E .096 ? ? ? ? ? H
H5F .046 ? ? ? ? ? H

loop_
_atom_site_label
_atom_site_fract_x
_atom_site_fract_y
_atom_site_fract_z
_atom_site_U_iso_or_equiv
_atom_site_thermal_displace_type
_atom_site_type_symbol
O1 0.06201(5) 0.46570(5) 0.00567(15) 3.84(6) Biso O
O4 0.06147(4) 0.57199(5) 0.52881(14) 3.51(5) Biso O
O5 -0.00172(4) 0.52413(4) 0.29818(13) 3.37(5) Biso O
C1 0.07086(6) 0.48221(7) 0.1495(2) 3.00(8) Biso C
C2 0.10093(6) 0.44817(7) 0.2792(2) 2.90(7) Biso C
C3 0.10888(6) 0.48358(7) 0.4153(2) 2.89(7) Biso C
C4 0.08831(6) 0.54795(7) 0.3870(2) 2.83(7) Biso C
C5 0.04977(6) 0.54081(7) 0.2315(2) 2.83(7) Biso C
C2A 0.12133(7) 0.38627(7) 0.2452(2) 3.22(8) Biso C
C2B 0.17473(7) 0.37213(8) 0.2741(2) 4.01(9) Biso C
C2C 0.19501(8) 0.31565(9) 0.2340(3) 5.28(11) Biso C
C2D 0.16163(10) 0.27271(8) 0.1648(3) 5.84(12) Biso C
C2E 0.10871(9) 0.28558(8) 0.1368(3) 5.45(11) Biso C
C2F 0.08841(7) 0.34251(8) 0.1760(3) 4.39(10) Biso C
C3A 0.13600(6) 0.46655(7) 0.5741(2) 3.14(8) Biso C
C3B 0.16867(7) 0.50707(8) 0.6587(2) 4.37(9) Biso C
C3C 0.19611(7) 0.49028(10) 0.8032(2) 5.02(11) Biso C
C3D 0.18996(8) 0.43337(11) 0.8667(2) 5.17(11) Biso C
C3E 0.15579(9) 0.39302(9) 0.7894(3) 5.14(10) Biso C
C3F 0.12911(7) 0.40900(8) 0.6429(2) 4.08(9) Biso C
C4A 0.13470(6) 0.59099(7) 0.3439(2) 2.98(7) Biso C
C4B 0.17481(7) 0.57381(7) 0.2338(2) 4.03(9) Biso C
C4C 0.21464(7) 0.61409(9) 0.1865(3) 5.09(11) Biso C
C4D 0.21557(8) 0.67129(9) 0.2527(3) 6.13(13) Biso C
C4E 0.17642(10) 0.68930(8) 0.3636(3) 5.94(12) Biso C
C4F 0.13581(7) 0.64917(8) 0.4091(2) 4.24(9) Biso C
C5A 0.04609(7) 0.59702(7) 0.1241(2) 3.08(8) Biso C
C5B 0.01568(7) 0.64502(8) 0.1834(2) 4.12(9) Biso C
C5C 0.01665(9) 0.70048(8) 0.1020(3) 5.61(11) Biso C
C5D 0.04739(11) 0.70807(9) -0.0398(3) 6.46(13) Biso C
C5E 0.07598(10) 0.66041(10) -0.1034(3) 6.28(12) Biso C
C5F 0.07550(8) 0.60476(8) -0.0215(2) 4.49(10) Biso C
H4 0.0329 0.5499 0.5524 7.1 Biso H
H5 -0.0252 0.5241 0.2154 6.9 Biso H
H2B 0.1974 0.4019 0.3210 3.4 Biso H
H2C 0.2339 0.3073 0.2570 6.2 Biso H
H2D 0.1752 0.2334 0.1368 6.2 Biso H
H2E 0.0856 0.2555 0.0898 6.9 Biso H
H2F 0.0508 0.3523 0.1548 3.9 Biso H
H3B 0.1734 0.5470 0.6166 5.3 Biso H
H3C 0.2211 0.5201 0.8584 7.7 Biso H
H3D 0.2094 0.4223 0.9666 5.1 Biso H
H3E 0.1498 0.3533 0.8362 6.3 Biso H
H3F 0.1028 0.3811 0.5875 4.8 Biso H
H4B 0.1747 0.5328 0.1874 4.3 Biso H
H4C 0.2437 0.6004 0.1046 6.2 Biso H
H4D 0.2452 0.7001 0.2168 7.7 Biso H
H4E 0.1770 0.7313 0.4104 7.1 Biso H
H4F 0.1078 0.6614 0.4861 4.3 Biso H
H5B -0.0066 0.6381 0.2867 4.6 Biso H
H5C -0.0051 0.7353 0.1485 7.3 Biso H
H5D 0.0502 0.7470 -0.0967 7.2 Biso H
H5E 0.0967 0.6657 -0.2034 7.6 Biso H
H5F 0.0962 0.5726 -0.0663 3.6 Biso H

loop_
_atom_type_symbol
_atom_type_scat_dispersion_real
_atom_type_scat_dispersion_imag
_atom_type_scat_source
C .017 .009 International_Tables_Vol_IV_Table_2.3.1
H 0 0 International_Tables_Vol_IV_Table_2.3.1
O .047 .032 International_Tables_Vol_IV_Table_2.3.1

loop_
_geom_angle_atom_site_label_1
_geom_angle_atom_site_label_2
_geom_angle_atom_site_label_3
_geom_angle
_geom_angle_publ_flag
C4 O4 H4 110 ?
C5 O5 H5 109 ?
O1 C1 C2 126.29(15) yes
O1 C1 C5 125.82(15) yes
C2 C1 C5 107.80(14) yes
C1 C2 C3 109.73(14) yes
C1 C2 C2A 121.02(15) yes
C3 C2 C2A 129.06(15) yes
C2 C3 C4 111.89(14) yes
C2 C3 C3A 127.06(14) yes
C4 C3 C3A 120.99(14) yes
O4 C4 C3 113.06(13) yes
O4 C4 C5 111.98(12) yes
O4 C4 C4A 107.54(12) yes
C3 C4 C5 103.10(12) yes
C3 C4 C4A 110.90(13) yes
C5 C4 C4A 110.28(13) yes
O5 C5 C1 104.17(12) yes
O5 C5 C4 106.35(12) yes
O5 C5 C5A 111.42(12) yes
C1 C5 C4 101.99(12) yes
C1 C5 C5A 118.26(14) yes
C4 C5 C5A 113.46(12) ?
C2 C2A C2B 120.41(15) ?
C2 C2A C2F 120.93(15) ?
C2B C2A C2F 118.57(15) yes
C2A C2B C2C 121.05(17) ?
C2A C2B H2B 119.0 ?
C2C C2B H2B 120.0 ?
C2B C2C C2D 119.54(18) ?
C2B C2C H2C 118.5 ?
C2D C2C H2C 122.0 ?
C2C C2D C2E 120.29(17) ?
C2C C2D H2D 120.3 ?
C2E C2D H2D 119.4 ?
C2D C2E C2F 120.16(18) ?
C2D C2E H2E 120.0 ?
C2F C2E H2E 119.8 ?
C2A C2F C2E 120.39(17) ?
C2A C2F H2F 118.9 ?
C2E C2F H2F 120.7 ?
C3 C3A C3B 121.18(15) ?
C3 C3A C3F 120.61(15) ?
C3B C3A C3F 118.20(16) yes
C3A C3B C3C 121.23(17) ?
C3A C3B H3B 120.2 ?
C3C C3B H3B 118.5 ?
C3B C3C C3D 119.83(18) ?
C3B C3C H3C 119.4 ?
C3D C3C H3C 120.8 ?
C3C C3D C3E 120.13(18) ?
C3C C3D H3D 118.8 ?
C3E C3D H3D 121.0 ?
C3D C3E C3F 120.37(18) ?
C3D C3E H3E 120.9 ?
C3F C3E H3E 118.7 ?
C3A C3F C3E 120.13(18) ?
C3A C3F H3F 118.0 ?
C3E C3F H3F 121.8 ?
C4 C4A C4B 121.05(14) ?
C4 C4A C4F 120.41(15) ?
C4B C4A C4F 118.48(15) yes
C4A C4B C4C 120.91(16) ?
C4A C4B H4B 119.4 ?
C4C C4B H4B 119.7 ?
C4B C4C C4D 120.07(19) ?
C4B C4C H4C 119.4 ?
C4D C4C H4C 120.5 ?
C4C C4D C4E 120.12(18) ?
C4C C4D H4D 118.9 ?
C4E C4D H4D 121.0 ?
C4D C4E C4F 119.88(18) ?
C4D C4E H4E 119.8 ?
C4F C4E H4E 120.3 ?
C4A C4F C4E 120.52(18) ?
C4A C4F H4F 118.8 ?
C4E C4F H4F 120.7 ?
C5 C5A C5B 118.12(15) ?
C5 C5A C5F 122.90(15) ?
C5B C5A C5F 118.69(16) yes
C5A C5B C5C 120.60(18) ?
C5A C5B H5B 117.7 ?
C5C C5B H5B 121.7 ?
C5B C5C C5D 120.04(19) ?
C5B C5C H5C 119.6 ?
C5D C5C H5C 120.4 ?
C5C C5D C5E 119.96(18) ?
C5C C5D H5D 121.9 ?
C5E C5D H5D 118.1 ?
C5D C5E C5F 120.2(2) ?
C5D C5E H5E 119.7 ?
C5F C5E H5E 120.1 ?
C5A C5F C5E 120.40(19) ?
C5A C5F H5F 120.7 ?
C5E C5F H5F 118.9 ?

loop_
_geom_bond_atom_site_label_1
_geom_bond_atom_site_label_2
_geom_bond_distance
_geom_bond_publ_flag
O4 H4 0.88 ?
O5 H5 0.88 ?
O1 C1 1.216(2) yes
O4 C4 1.410(2) yes
O4 H4 0.88 ?
O5 C5 1.4325(18) yes
C1 C2 1.475(2) yes
C1 C5 1.538(2) yes
C2 C3 1.346(2) yes
C2 C2A 1.480(2) yes
C3 C4 1.525(2) yes
C3 C3A 1.476(2) yes
C4 C5 1.569(2) yes
C4 C4A 1.532(2) yes
C5 C5A 1.506(2) yes
C2A C2B 1.383(2) ?
C2A C2F 1.378(2) ?
C2B C2C 1.380(3) ?
C2B H2B 0.941 ?
C2C C2D 1.373(3) ?
C2C H2C 1.000 ?
C2D C2E 1.364(3) ?
C2D H2D 0.956 ?
C2E C2F 1.388(3) ?
C2E H2E 0.953 ?
C2F H2F 0.974 ?
C3A C3B 1.380(3) ?
C3A C3F 1.391(2) ?
C3B C3C 1.383(3) ?
C3B H3B 0.948 ?
C3C C3D 1.360(3) ?
C3C H3C 1.004 ?
C3D C3E 1.374(3) ?
C3D H3D 0.958 ?
C3E C3F 1.383(3) ?
C3E H3E 0.962 ?
C3F H3F 1.000 ?
C4A C4B 1.378(3) ?
C4A C4F 1.383(2) ?
C4B C4C 1.382(3) ?
C4B H4B 0.976 ?
C4C C4D 1.366(3) ?
C4C H4C 1.017 ?
C4D C4E 1.369(4) ?
C4D H4D 1.013 ?
C4E C4F 1.390(3) ?
C4E H4E 0.998 ?
C4F H4F 0.964 ?
C5A C5B 1.382(2) ?
C5A C5F 1.376(3) ?
C5B C5C 1.382(3) ?
C5B H5B 1.000 ?
C5C C5D 1.369(4) ?
C5C H5C 1.009 ?
C5D C5E 1.365(4) ?
C5D H5D 0.972 ?
C5E C5F 1.387(3) ?
C5E H5E 0.951 ?
C5F H5F 0.944 ?

loop_
_geom_contact_atom_site_label_1
_geom_contact_atom_site_label_2
_geom_contact_distance
_geom_contact_site_symmetry_2
H4 O5 2.26 .
H4 O5 2.16 5_566
H5 O1 1.99 5_565
O4 O5 2.6299(16) .
O4 O5 2.9279(15) 5_566
O1 O5 2.8441(18) 5_565

loop_
_geom_torsion_atom_site_label_1
_geom_torsion_atom_site_label_2
_geom_torsion_atom_site_label_3
_geom_torsion_atom_site_label_4
_geom_torsion
O1 C1 C2 C3 171.9(2)
C5 C1 C2 C3 -11.40(10)
O1 C1 C5 O5 87.4(2)
O1 C1 C5 C5A -36.90(10)
C2 C1 C5 C4 21.10(10)
C1 C2 C3 C4 -4.20(10)
C2A C2 C3 C4 170.7(2)
C1 C2 C2A C2B 128.1(2)
C3 C2 C2A C2B -46.30(10)
C2 C3 C4 O4 138.6(2)
C2 C3 C4 C4A -100.5(2)
C3A C3 C4 C5 -165.0(2)
C2 C3 C3A C3B 142.0(2)
C4 C3 C3A C3B -35.10(10)
O4 C4 C5 O5 -35.40(10)
O4 C4 C5 C5A 87.50(10)
C3 C4 C5 C1 -22.40(10)
C4A C4 C5 O5 -155.1(2)
C4A C4 C5 C5A -32.20(10)
O4 C4 C4A C4F -16.30(10)
C3 C4 C4A C4F -140.4(2)
C5 C4 C4A C4F 106.0(2)
O5 C5 C5A C5F -142.1(2)
C1 C5 C5A C5F -21.50(10)
C4 C5 C5A C5F 97.9(2)
C2F C2A C2B C2C 0.40(10)
C2B C2A C2F C2E 0.10(10)
C2B C2C C2D C2E -0.40(10)
C2D C2E C2F C2A -0.70(10)
C3F C3A C3B C3C 3.20(10)
C3B C3A C3F C3E -1.80(10)
C3B C3C C3D C3E -1.30(10)
C3D C3E C3F C3A -1.10(10)
C4F C4A C4B C4C -1.40(10)
C4B C4A C4F C4E 0.30(10)
C4B C4C C4D C4E -1.30(10)
C4D C4E C4F C4A 0.30(10)
C5F C5A C5B C5C -2.80(10)
C5B C5A C5F C5E 2.30(10)
C5B C5C C5D C5E 1.70(10)
C5D C5E C5F C5A 0.20(10)
O1 C1 C2 C2A -3.50(10)
C5 C1 C2 C2A 173.2(2)
O1 C1 C5 C4 -162.1(2)
C2 C1 C5 O5 -89.40(10)
C2 C1 C5 C5A 146.3(2)
C1 C2 C3 C3A 178.4(2)
C2A C2 C3 C3A -6.70(10)
C1 C2 C2A C2F -48.50(10)
C3 C2 C2A C2F 137.1(2)
C2 C3 C4 C5 17.50(10)
C3A C3 C4 O4 -43.80(10)
C3A C3 C4 C4A 77.00(10)
C2 C3 C3A C3F -38.10(10)
C4 C3 C3A C3F 144.8(2)
O4 C4 C5 C1 -144.2(2)
C3 C4 C5 O5 86.50(10)
C3 C4 C5 C5A -150.7(2)
C4A C4 C5 C1 96.10(10)
O4 C4 C4A C4B 166.6(2)
C3 C4 C4A C4B 42.60(10)
C5 C4 C4A C4B -71.00(10)
O5 C5 C5A C5B 44.10(10)
C1 C5 C5A C5B 164.7(2)
C4 C5 C5A C5B -75.90(10)
C2 C2A C2B C2C -176.3(2)
C2 C2A C2F C2E 176.7(2)
C2A C2B C2C C2D -0.20(10)
C2C C2D C2E C2F 0.90(10)
C3 C3A C3B C3C -176.9(2)
C3 C3A C3F C3E 178.4(2)
C3A C3B C3C C3D -1.70(10)
C3C C3D C3E C3F 2.70(10)
C4 C4A C4B C4C 175.7(2)
C4 C4A C4F C4E -176.8(2)
C4A C4B C4C C4D 1.90(10)
C4C C4D C4E C4F 0.20(10)
C5 C5A C5B C5C 171.2(2)
C5 C5A C5F C5E -171.4(2)
C5A C5B C5C C5D 0.80(10)
C5C C5D C5E C5F -2.20(10)
